data_7046356
loop_
_publ_author_name
'Cameron, Jamie M.'
'Fujimoto, Satomi'
'Wei, Rong-Jia'
'Newton, Graham N.'
'Oshio, Hiroki'

_publ_section_title
;
 Post-functionalization of a photoactive hybrid polyoxotungstate.
;
_journal_issue 31
_journal_name_full 'Dalton transactions (Cambridge, England : 2003)'
_journal_page_first 10590
_journal_page_last 10594
_journal_paper_doi 10.1039/c8dt01253a
_journal_volume 47
_journal_year 2018
_chemical_formula_sum 'C112 H198 Co K4 N30 O151 P8 W34'
_chemical_formula_weight 11094.98
_space_group_crystal_system monoclinic
_space_group_IT_number 14
_space_group_name_Hall '-P 2ybc'
_space_group_name_H-M_alt 'P 1 21/c 1'
_symmetry_space_group_name_Hall '-P 2ybc'
_symmetry_space_group_name_H-M 'P 1 21/c 1'
_atom_sites_solution_hydrogens geom
_audit_creation_method SHELXL-2014/7
_audit_update_record
;
2018-05-01 deposited with the CCDC.
2018-05-11 downloaded from the CCDC.
;
_cell_angle_alpha 90
_cell_angle_beta 103.196(2)
_cell_angle_gamma 90
_cell_formula_units_Z 4
_cell_length_a 29.492(4)
_cell_length_b 19.778(2)
_cell_length_c 37.459(5)
_cell_measurement_reflns_used 7027
_cell_measurement_temperature 100(2)
_cell_measurement_theta_max 27.47
_cell_measurement_theta_min 2.31
_cell_volume 21273(5)
_computing_cell_refinement 'Bruker SAINT'
_computing_data_collection 'Bruker APEX2'
_computing_data_reduction 'Bruker SAINT'
_computing_molecular_graphics 'Bruker SHELXTL'
_computing_publication_material 'Bruker SHELXTL'
_computing_structure_refinement 'SHELXL-2014 (Sheldrick 2014)'
_computing_structure_solution 'SHELXS-97 (Sheldrick 2008)'
_diffrn_ambient_temperature 100(2)
_diffrn_measured_fraction_theta_full 0.999
_diffrn_measured_fraction_theta_max 0.999
_diffrn_measurement_device_type 'Bruker APEX-II CCD'
_diffrn_measurement_method '\f and \w scans'
_diffrn_radiation_type MoK\a
_diffrn_radiation_wavelength 0.71073
_diffrn_reflns_av_R_equivalents 0.2346
_diffrn_reflns_av_unetI/netI 0.3087
_diffrn_reflns_Laue_measured_fraction_full 0.999
_diffrn_reflns_Laue_measured_fraction_max 0.999
_diffrn_reflns_limit_h_max 35
_diffrn_reflns_limit_h_min -33
_diffrn_reflns_limit_k_max 23
_diffrn_reflns_limit_k_min -23
_diffrn_reflns_limit_l_max 45
_diffrn_reflns_limit_l_min -28
_diffrn_reflns_number 105327
_diffrn_reflns_point_group_measured_fraction_full 0.999
_diffrn_reflns_point_group_measured_fraction_max 0.999
_diffrn_reflns_theta_full 25.242
_diffrn_reflns_theta_max 25.350
_diffrn_reflns_theta_min 1.171
_exptl_absorpt_coefficient_mu 18.630
_exptl_absorpt_correction_T_max 0.7456
_exptl_absorpt_correction_T_min 0.3996
_exptl_absorpt_correction_type empirical
_exptl_absorpt_process_details
;
SADABS 2014/1 (Bruker,2014) was used for absorption correction. R(int) was 0.0361 before and 0.2346 after correction. The Ratio of minimum to maximum transmission is 0.5359. The \l/2 correction factor is 0.00150.
;
_exptl_crystal_colour red
_exptl_crystal_density_diffrn 3.464
_exptl_crystal_description block
_exptl_crystal_F_000 20108
_exptl_crystal_size_max 0.090
_exptl_crystal_size_mid 0.055
_exptl_crystal_size_min 0.031
_refine_diff_density_max 7.048
_refine_diff_density_min -3.610
_refine_diff_density_rms 0.516
_refine_ls_extinction_method none
_refine_ls_goodness_of_fit_ref 0.936
_refine_ls_hydrogen_treatment constr
_refine_ls_matrix_type full
_refine_ls_number_parameters 1039
_refine_ls_number_reflns 38923
_refine_ls_number_restraints 25
_refine_ls_restrained_S_all 0.936
_refine_ls_R_factor_all 0.2219
_refine_ls_R_factor_gt 0.0968
_refine_ls_shift/su_max 0.000
_refine_ls_shift/su_mean 0.000
_refine_ls_structure_factor_coef Fsqd
_refine_ls_weighting_details 'w=1/[\s^2^(Fo^2^)+(0.1016P)^2^+670.6790P] where P=(Fo^2^+2Fc^2^)/3'
_refine_ls_weighting_scheme calc
_refine_ls_wR_factor_gt 0.2161
_refine_ls_wR_factor_ref 0.2847
_reflns_Friedel_coverage 0.000
_reflns_number_gt 14337
_reflns_number_total 38923
_reflns_threshold_expression 'I > 2\s(I)'
_cod_data_source_file c8dt01253a2.cif
_cod_data_source_block 3
_cod_depositor_comments 'Adding full bibliography for 7046354--7046356.cif.'
_cod_database_code 7046356
_shelx_shelxl_version_number 2014/7
_shelx_space_group_comment
;
The symmetry employed for this shelxl refinement is uniquely defined
by the following loop, which should always be used as a source of
symmetry information in preference to the above space-group names.
They are only intended as comments.
;
_shelx_estimated_absorpt_t_min 0.285
_shelx_estimated_absorpt_t_max 0.596

loop_
_space_group_symop_operation_xyz
'x, y, z'
'-x, y+1/2, -z+1/2'
'-x, -y, -z'
'x, -y-1/2, z-1/2'

loop_
_atom_site_label
_atom_site_type_symbol
_atom_site_fract_x
_atom_site_fract_y
_atom_site_fract_z
_atom_site_U_iso_or_equiv
_atom_site_adp_type
_atom_site_occupancy
_atom_site_site_symmetry_order
_atom_site_calc_flag
_atom_site_refinement_flags_posn
_atom_site_refinement_flags_adp
O2 O 0.5120(12) 0.2966(19) 0.4492(11) 0.060(11) Uiso 1 1 d . .
O3 O 0.5822(12) 0.3666(18) 0.3449(11) 0.057(10) Uiso 1 1 d . .
O4 O 0.5415(11) 0.2946(17) 0.2680(10) 0.051(10) Uiso 1 1 d . .
O5 O 0.4196(10) 0.3376(16) 0.2811(9) 0.041(9) Uiso 1 1 d . .
O6 O 0.4542(10) 0.0438(16) 0.3438(9) 0.043(9) Uiso 1 1 d . .
O7 O 0.5334(9) 0.0790(15) 0.3894(8) 0.031(8) Uiso 1 1 d . .
O8 O 0.5796(12) 0.0808(19) 0.3401(11) 0.061(11) Uiso 1 1 d . .
O9 O 0.6596(13) 0.217(2) 0.3675(11) 0.071(12) Uiso 1 1 d . .
O10 O 0.4174(8) 0.1241(13) 0.2797(8) 0.019(6) Uiso 1 1 d . .
O11 O 0.3470(10) 0.0849(15) 0.3805(9) 0.035(8) Uiso 1 1 d . .
O12 O 0.3498(7) 0.2269(12) 0.3835(7) 0.011(6) Uiso 1 1 d . .
O13 O 0.3810(9) 0.2955(14) 0.4461(8) 0.025(7) Uiso 1 1 d . .
O14 O 0.3511(9) 0.3722(14) 0.3862(8) 0.028(7) Uiso 1 1 d . .
O15 O 0.3037(8) 0.3092(13) 0.3139(8) 0.022(7) Uiso 1 1 d . .
O16 O 0.3705(10) 0.4098(16) 0.3221(9) 0.043(9) Uiso 1 1 d . .
O17 O 0.3563(10) 0.2385(16) 0.2807(9) 0.039(8) Uiso 1 1 d . .
O19 O 0.3020(11) 0.1515(17) 0.3094(10) 0.048(10) Uiso 1 1 d . .
O20 O 0.3286(9) 0.3542(14) 0.2516(8) 0.025(7) Uiso 1 1 d . .
O21 O 0.2143(9) 0.1575(14) 0.3050(8) 0.028(7) Uiso 1 1 d . .
O22 O 0.2190(9) 0.3058(15) 0.3065(8) 0.031(8) Uiso 1 1 d . .
O23 O 0.1293(8) 0.2364(13) 0.2948(7) 0.017(6) Uiso 1 1 d . .
O24 O 0.1576(8) 0.1667(12) 0.2290(7) 0.010(6) Uiso 1 1 d . .
O25 O -0.1493(9) 0.1794(15) 0.1207(8) 0.030(8) Uiso 1 1 d . .
O26 O -0.1885(10) 0.1717(16) 0.0159(9) 0.039(9) Uiso 1 1 d . .
O27 O -0.0567(10) 0.1737(16) 0.2089(9) 0.040(9) Uiso 1 1 d . .
O28 O -0.0533(9) 0.3235(15) 0.2105(9) 0.033(8) Uiso 1 1 d . .
O29 O -0.0700(9) 0.3934(15) 0.1498(8) 0.030(8) Uiso 1 1 d . .
O30 O -0.1149(10) 0.3972(16) 0.0008(9) 0.040(9) Uiso 1 1 d . .
O31 O -0.0395(10) 0.1877(16) -0.0245(9) 0.038(8) Uiso 1 1 d . .
O32 O 0.0410(10) 0.3502(15) 0.0735(9) 0.035(8) Uiso 1 1 d . .
O33 O 0.0822(8) 0.2437(13) 0.1162(7) 0.019(6) Uiso 1 1 d . .
O34 O 0.0124(9) 0.3902(14) 0.1928(8) 0.028(8) Uiso 1 1 d . .
O35 O 0.0067(9) 0.1001(14) 0.1901(8) 0.024(7) Uiso 1 1 d . .
O36 O 0.0931(8) 0.1652(13) 0.1759(8) 0.019(7) Uiso 1 1 d . .
O37 O 0.0370(8) 0.1398(13) 0.0711(8) 0.019(6) Uiso 1 1 d . .
O38 O -0.0448(9) 0.0647(14) 0.0883(8) 0.026(7) Uiso 1 1 d . .
O39 O -0.0296(10) 0.0753(15) 0.0224(9) 0.037(8) Uiso 1 1 d . .
O40 O -0.1482(9) 0.3246(14) 0.1207(8) 0.028(7) Uiso 1 1 d . .
O41 O 0.0782(9) 0.3219(14) 0.2370(8) 0.026(7) Uiso 1 1 d . .
O42 O 0.0736(8) 0.1599(13) 0.2347(8) 0.020(7) Uiso 1 1 d . .
O46 O 0.4399(9) 0.3675(14) 0.4173(8) 0.027(7) Uiso 1 1 d . .
O71 O 0.1608(8) 0.3121(13) 0.2297(8) 0.020(7) Uiso 1 1 d . .
O72 O 0.5295(10) -0.0380(17) 0.3445(10) 0.045(9) Uiso 1 1 d . .
O73 O 0.3922(9) -0.0334(14) 0.3703(8) 0.028(7) Uiso 1 1 d . .
O74 O 0.4595(11) 0.3551(17) 0.4923(10) 0.048(9) Uiso 1 1 d . .
O75 O 0.1277(8) 0.3662(13) 0.1162(8) 0.021(7) Uiso 1 1 d . .
O76 O 0.0520(9) 0.3702(14) 0.0025(8) 0.026(7) Uiso 1 1 d . .
O77 O -0.0877(10) 0.5116(15) 0.0431(9) 0.035(8) Uiso 1 1 d . .
O78 O -0.2173(9) 0.3950(15) 0.0727(9) 0.033(8) Uiso 1 1 d . .
O79 O -0.2227(9) 0.1181(14) 0.0710(8) 0.029(8) Uiso 1 1 d . .
O80 O -0.2075(10) 0.2544(16) 0.0690(9) 0.043(9) Uiso 1 1 d . .
O81 O -0.1302(9) 0.1082(14) 0.0659(8) 0.023(7) Uiso 1 1 d . .
O82 O -0.1247(9) 0.1843(15) -0.0601(9) 0.033(8) Uiso 1 1 d . .
O83 O -0.0369(9) 0.3147(14) -0.0218(8) 0.031(8) Uiso 1 1 d . .
O84 O 0.0044(9) 0.1058(14) 0.2654(8) 0.023(7) Uiso 1 1 d . .
O85 O 0.0104(8) 0.3827(13) 0.2669(7) 0.016(6) Uiso 1 1 d . .
O86 O 0.0114(8) 0.2426(13) 0.2566(7) 0.016(6) Uiso 1 1 d . .
O87 O 0.0501(9) 0.4226(14) 0.1361(8) 0.028(7) Uiso 1 1 d . .
O88 O -0.1284(9) 0.2508(15) 0.1827(8) 0.031(7) Uiso 1 1 d . .
O89 O -0.0227(9) -0.0174(14) 0.1524(8) 0.024(7) Uiso 1 1 d . .
O90 O 0.0431(8) 0.0674(13) 0.1302(8) 0.021(7) Uiso 1 1 d . .
O91 O 0.1250(10) 0.1187(15) 0.1146(9) 0.038(8) Uiso 1 1 d . .
O92 O 0.0495(9) 0.1240(15) 0.0016(8) 0.030(8) Uiso 1 1 d . .
O93 O -0.0112(10) 0.5115(16) 0.1557(9) 0.039(9) Uiso 1 1 d . .
O94 O -0.1387(7) 0.3865(12) 0.1878(7) 0.009(6) Uiso 1 1 d . .
O95 O 0.0098(7) 0.2460(12) 0.1908(6) 0.006(5) Uiso 1 1 d . .
O96 O -0.1124(8) 0.2503(14) 0.0017(7) 0.022(6) Uiso 1 1 d . .
O97 O -0.1223(10) 0.3238(16) -0.0576(9) 0.038(8) Uiso 1 1 d . .
O98 O -0.1979(11) 0.3980(17) -0.0498(10) 0.046(9) Uiso 1 1 d . .
O99 O -0.0584(10) 0.2506(16) -0.0908(9) 0.041(8) Uiso 1 1 d . .
O100 O -0.1863(9) 0.3343(14) 0.0187(8) 0.027(7) Uiso 1 1 d . .
O101 O -0.1918(8) 0.2565(14) -0.0403(7) 0.022(7) Uiso 1 1 d . .
O102 O -0.1199(8) 0.2535(13) 0.0650(7) 0.019(6) Uiso 1 1 d . .
O103 O -0.0549(8) 0.1859(13) 0.0497(8) 0.021(7) Uiso 1 1 d . .
O104 O -0.0525(8) 0.3129(13) 0.0501(7) 0.015(6) Uiso 1 1 d . .
O105 O 0.0001(8) 0.1799(14) 0.1302(8) 0.022(7) Uiso 1 1 d . .
O106 O -0.0645(7) 0.2495(12) 0.1454(6) 0.009(5) Uiso 1 1 d . .
O107 O 0.0027(9) 0.3122(14) 0.1321(8) 0.025(7) Uiso 1 1 d . .
O108 O -0.1438(8) 0.1109(12) 0.1849(7) 0.014(6) Uiso 1 1 d . .
O109 O -0.0763(9) 0.1031(14) 0.1477(8) 0.029(8) Uiso 1 1 d . .
O110 O -0.0356(9) 0.4315(14) 0.0937(8) 0.023(7) Uiso 1 1 d . .
O111 O 0.0981(8) 0.3191(13) 0.1746(7) 0.016(6) Uiso 1 1 d . .
O112 O 0.0249(7) 0.2491(13) 0.0281(7) 0.013(6) Uiso 1 1 d . .
O113 O -0.0219(9) 0.4225(14) 0.0264(8) 0.029(8) Uiso 1 1 d . .
O114 O -0.1240(8) 0.3982(13) 0.0674(8) 0.022(7) Uiso 1 1 d . .
O115 O 0.4637(10) 0.1146(16) 0.2223(9) 0.041(9) Uiso 1 1 d . .
O116 O 0.4369(8) 0.0762(13) 0.4095(8) 0.020(7) Uiso 1 1 d . .
O117 O 0.4543(11) 0.0759(18) 0.4844(10) 0.055(10) Uiso 1 1 d . .
O118 O 0.2920(9) 0.0864(15) 0.4346(9) 0.035(8) Uiso 1 1 d . .
O119 O 0.2690(9) 0.1543(13) 0.3660(8) 0.023(7) Uiso 1 1 d . .
O120 O 0.2713(8) 0.3100(13) 0.3697(8) 0.022(7) Uiso 1 1 d . .
O121 O 0.3260(11) 0.1092(18) 0.2442(10) 0.055(10) Uiso 1 1 d . .
O122 O 0.4645(11) 0.3587(17) 0.2273(10) 0.049(10) Uiso 1 1 d . .
O124 O 0.4370(9) 0.2165(15) 0.4084(9) 0.033(8) Uiso 1 1 d . .
O125 O 0.3993(9) 0.1663(14) 0.3463(8) 0.025(7) Uiso 1 1 d . .
O126 O 0.5319(9) 0.2231(15) 0.3890(8) 0.034(8) Uiso 1 1 d . .
O127 O 0.5002(11) 0.1635(18) 0.3288(10) 0.053(10) Uiso 1 1 d . .
O128 O 0.4963(9) 0.0598(14) 0.2882(8) 0.029(8) Uiso 1 1 d . .
O192 O -0.0990(11) -0.0098(18) 0.0350(10) 0.054(10) Uiso 1 1 d . .
O193 O -0.1182(9) 0.1085(14) -0.0002(8) 0.025(7) Uiso 1 1 d . .
O194 O -0.2066(11) 0.1116(17) -0.0535(10) 0.052(10) Uiso 1 1 d . .
O195 O 0.5936(12) 0.0719(18) 0.4627(11) 0.057(11) Uiso 1 1 d . .
O196 O 0.6772(13) 0.081(2) 0.3609(12) 0.073(12) Uiso 1 1 d . .
O197 O 0.2987(9) 0.2227(15) 0.4259(9) 0.035(8) Uiso 1 1 d . .
O198 O 0.2964(10) 0.3629(15) 0.4400(9) 0.036(8) Uiso 1 1 d . .
O199 O 0.6262(13) 0.161(2) 0.3039(12) 0.068(12) Uiso 1 1 d . .
O201 O 0.5021(11) 0.2874(18) 0.3323(10) 0.053(10) Uiso 1 1 d . .
O202 O 0.5985(13) 0.347(2) 0.4667(12) 0.074(13) Uiso 1 1 d . .
O204 O 0.6289(12) 0.2941(19) 0.3093(11) 0.060(11) Uiso 1 1 d . .
O205 O 0.6133(12) 0.1410(18) 0.4021(11) 0.056(10) Uiso 1 1 d . .
O206 O 0.6139(10) 0.2982(16) 0.4074(9) 0.041(9) Uiso 1 1 d . .
O207 O 0.3638(9) 0.0535(14) 0.3145(8) 0.029(8) Uiso 1 1 d . .
O234 O 0.5010(11) 0.4048(18) 0.2986(11) 0.057(10) Uiso 1 1 d . .
O237 O 0.5398(13) 0.1713(19) 0.2658(11) 0.067(12) Uiso 1 1 d . .
O238 O 0.5097(11) 0.1452(17) 0.4476(10) 0.046(9) Uiso 1 1 d . .
O239 O 0.3790(8) 0.1435(14) 0.4416(8) 0.023(7) Uiso 1 1 d . .
O240 O 0.2469(10) 0.2335(15) 0.2444(9) 0.039(8) Uiso 1 1 d . .
O241 O 0.5737(10) 0.2256(17) 0.3395(9) 0.045(9) Uiso 1 1 d . .
O248 O 0.5432(13) 0.3611(18) 0.3986(7) 0.085(14) Uiso 1 1 d D .
O253 O 0.2451(10) 0.6674(15) 0.3497(9) 0.035(8) Uiso 1 1 d . .
O254 O 0.2337(10) 0.6627(16) 0.2888(10) 0.039(9) Uiso 1 1 d . .
O255 O 0.2394(9) -0.2007(14) 0.3467(8) 0.028(7) Uiso 1 1 d . .
O256 O 0.2318(10) -0.2066(16) 0.2866(9) 0.041(9) Uiso 1 1 d . .
O258 O 0.5874(13) 0.207(2) 0.4508(12) 0.076(13) Uiso 1 1 d . .
O261 O 0.1597(12) -0.1955(19) 0.1993(11) 0.058(11) Uiso 1 1 d . .
O262 O 0.1070(13) -0.195(2) 0.2286(11) 0.066(12) Uiso 1 1 d D .
O263 O 0.6807(13) 0.361(2) 0.3731(12) 0.070(12) Uiso 1 1 d . .
O301 O 0.6057(11) 0.2353(18) 0.2424(10) 0.058(10) Uiso 1 1 d . .
O501 O 0.4626(10) 0.2362(16) 0.2620(9) 0.040(8) Uiso 1 1 d . .
O502 O 0.4592(10) 0.4003(16) 0.3537(9) 0.037(8) Uiso 1 1 d . .
O506 O 0.1639(10) 0.6772(16) 0.2021(9) 0.037(8) Uiso 1 1 d . .
O509 O 0.1128(12) 0.6745(19) 0.2337(11) 0.055(10) Uiso 1 1 d . .
O514 O 0.4008(10) 0.2885(18) 0.3517(10) 0.048(10) Uiso 1 1 d . .
C1 C 0.2581(14) 0.036(2) 0.3236(13) 0.028(5) Uiso 1 1 d . .
C3 C 0.1148(13) 0.047(2) 0.2120(12) 0.021(10) Uiso 1 1 d . .
C4 C 0.2587(18) 0.421(3) 0.3245(17) 0.053(16) Uiso 1 1 d . .
C5 C 0.2623(16) 0.463(3) 0.3570(16) 0.050(15) Uiso 1 1 d . .
H5 H 0.2685 0.4405 0.3801 0.060 Uiso 1 1 calc R U
C11 C 0.2569(14) 0.537(2) 0.3567(13) 0.031(12) Uiso 1 1 d . .
H11 H 0.2604 0.5651 0.3779 0.037 Uiso 1 1 calc R U
C12 C 0.2457(12) 0.561(2) 0.3197(12) 0.017(9) Uiso 1 1 d . .
C13 C 0.2428(13) 0.519(2) 0.2901(13) 0.025(11) Uiso 1 1 d . .
H13 H 0.2375 0.5402 0.2666 0.030 Uiso 1 1 calc R U
C14 C 0.2578(13) -0.004(2) 0.3541(13) 0.028(5) Uiso 1 1 d . .
H14 H 0.2627 0.0172 0.3774 0.034 Uiso 1 1 calc R U
C15 C 0.2513(13) -0.066(2) 0.3524(13) 0.028(5) Uiso 1 1 d . .
H15 H 0.2491 -0.0901 0.3739 0.034 Uiso 1 1 calc R U
C16 C 0.1233(14) 0.429(2) 0.2172(13) 0.028(11) Uiso 1 1 d . .
C17 C 0.0951(14) 0.470(2) 0.2332(13) 0.030(11) Uiso 1 1 d . .
H17 H 0.0714 0.4491 0.2428 0.036 Uiso 1 1 calc R U
C18 C 0.1532(17) 0.459(3) 0.1989(16) 0.051(15) Uiso 1 1 d . .
H18 H 0.1696 0.4321 0.1849 0.062 Uiso 1 1 calc R U
C27 C 0.2471(15) 0.447(3) 0.2917(15) 0.041(13) Uiso 1 1 d . .
H27 H 0.2418 0.4196 0.2703 0.049 Uiso 1 1 calc R U
C29 C 0.2365(12) -0.174(2) 0.3152(12) 0.015(9) Uiso 1 1 d . .
C30 C 0.2425(16) 0.633(3) 0.3185(15) 0.042(13) Uiso 1 1 d . .
C32 C 0.1594(14) 0.534(2) 0.2012(13) 0.030(12) Uiso 1 1 d . .
H32 H 0.1839 0.5540 0.1923 0.036 Uiso 1 1 calc R U
C33 C 0.0998(13) 0.544(2) 0.2363(11) 0.024(11) Uiso 1 1 d D .
H33 H 0.0836 0.5697 0.2508 0.029 Uiso 1 1 calc R U
C34 C 0.2462(13) 0.003(2) 0.2886(13) 0.028(5) Uiso 1 1 d . .
H34 H 0.2434 0.0279 0.2666 0.034 Uiso 1 1 calc R U
C35 C 0.2386(14) -0.069(2) 0.2872(13) 0.028(5) Uiso 1 1 d . .
H35 H 0.2273 -0.0906 0.2643 0.034 Uiso 1 1 calc R U
C37 C 0.1274(19) -0.161(2) 0.2181(17) 0.066(19) Uiso 1 1 d D .
C38 C 0.1305(15) -0.099(2) 0.2165(14) 0.035(12) Uiso 1 1 d D .
C39 C 0.1598(15) -0.051(2) 0.2023(13) 0.032(12) Uiso 1 1 d . .
H39 H 0.1850 -0.0684 0.1933 0.039 Uiso 1 1 calc R U
C40 C 0.1534(19) 0.022(3) 0.2007(17) 0.066(18) Uiso 1 1 d . .
H40 H 0.1745 0.0512 0.1923 0.079 Uiso 1 1 calc R U
C41 C 0.0867(16) 0.005(3) 0.2304(15) 0.044(14) Uiso 1 1 d . .
H41 H 0.0655 0.0233 0.2434 0.053 Uiso 1 1 calc R U
C42 C 0.0925(15) -0.059(3) 0.2279(14) 0.038(13) Uiso 1 1 d . .
H42 H 0.0689 -0.0862 0.2343 0.045 Uiso 1 1 calc R U
C43 C 0.2470(14) -0.104(2) 0.3171(13) 0.028(5) Uiso 1 1 d . .
C100 C 0.1299(15) 0.576(3) 0.2164(14) 0.044(14) Uiso 1 1 d D .
C101 C 0.1319(18) 0.640(3) 0.2153(16) 0.052(15) Uiso 1 1 d . .
W3 W -0.11129(6) 0.16504(9) 0.16684(5) 0.0210(5) Uani 1 1 d . .
W4 W -0.10834(6) 0.33415(9) 0.16837(5) 0.0211(5) Uani 1 1 d . .
W6 W 0.00934(6) 0.34019(10) 0.02215(6) 0.0284(5) Uani 1 1 d . .
W10 W -0.00981(6) 0.42550(9) 0.14576(5) 0.0218(4) Uani 1 1 d . .
W11 W 0.36037(6) 0.32614(10) 0.29183(6) 0.0308(5) Uani 1 1 d . .
W12 W 0.00497(6) 0.16020(8) 0.22944(5) 0.0172(4) Uani 1 1 d . .
W13 W 0.00823(5) 0.32809(9) 0.23085(5) 0.0165(4) Uani 1 1 d . .
W15 W -0.17420(6) 0.33869(10) 0.07088(6) 0.0284(5) Uani 1 1 d . .
W18 W 0.35830(6) 0.13716(10) 0.28754(6) 0.0276(5) Uani 1 1 d . .
W19 W 0.07480(6) 0.33872(9) 0.12103(5) 0.0212(5) Uani 1 1 d . .
W20 W 0.07132(6) 0.15008(9) 0.11959(5) 0.0211(4) Uani 1 1 d . .
W23 W 0.00595(6) 0.15571(10) 0.02077(6) 0.0276(5) Uani 1 1 d . .
W26 W 0.32231(6) 0.14090(11) 0.41096(6) 0.0291(5) Uani 1 1 d . .
W27 W 0.45121(6) 0.30334(13) 0.45354(7) 0.0461(7) Uani 1 1 d . .
W29 W -0.17777(6) 0.16967(10) 0.06944(6) 0.0306(5) Uani 1 1 d . .
W32 W 0.39846(6) 0.04714(11) 0.36323(6) 0.0327(5) Uani 1 1 d . .
W33 W -0.08276(7) 0.07357(10) 0.04425(6) 0.0297(5) Uani 1 1 d . .
W39 W -0.01648(6) 0.06729(9) 0.14243(5) 0.0231(5) Uani 1 1 d . .
W41 W -0.16206(7) 0.34075(11) -0.02516(6) 0.0360(6) Uani 1 1 d . .
W42 W 0.47668(7) 0.13973(12) 0.26570(7) 0.0417(6) Uani 1 1 d . .
W45 W 0.44910(6) 0.13437(12) 0.45017(6) 0.0409(6) Uani 1 1 d . .
W46 W 0.40327(6) 0.40486(11) 0.37075(7) 0.0388(6) Uani 1 1 d D .
W48 W 0.32415(6) 0.30905(11) 0.41438(6) 0.0315(5) Uani 1 1 d . .
W49 W 0.47902(7) 0.32465(12) 0.27018(8) 0.0491(7) Uani 1 1 d . .
W50 W -0.07573(6) 0.42825(10) 0.04744(6) 0.0284(5) Uani 1 1 d . .
W52 W -0.07689(6) 0.25208(11) -0.05031(5) 0.0337(5) Uani 1 1 d . .
W53 W 0.56957(7) 0.30174(14) 0.43379(9) 0.0646(9) Uani 1 1 d D .
W56 W 0.52217(7) 0.40253(13) 0.35054(9) 0.0591(8) Uani 1 1 d D .
W57 W 0.51707(7) 0.04844(12) 0.34199(7) 0.0453(6) Uani 1 1 d . .
W61 W -0.16559(7) 0.16973(11) -0.02663(6) 0.0377(6) Uani 1 1 d . .
W63 W 0.56684(7) 0.13283(14) 0.42946(8) 0.0554(7) Uani 1 1 d . .
W64 W 0.63023(7) 0.13792(14) 0.35541(9) 0.0671(9) Uani 1 1 d . .
W65 W 0.58911(8) 0.22955(14) 0.27890(9) 0.0656(8) Uani 1 1 d . .
W66 W 0.63256(8) 0.30870(15) 0.35906(10) 0.0777(10) Uani 1 1 d . .
Co2 Co 0.18749(18) 0.2349(3) 0.26955(17) 0.0257(15) Uani 1 1 d . .
O0AA O 0.4004(12) 0.4876(10) 0.3825(11) 0.063(11) Uiso 1 1 d D .
O1AA O 0.4523(9) 0.2134(15) 0.4762(9) 0.034(8) Uiso 1 1 d . .
O2AA O 0.5375(15) 0.4852(11) 0.3564(13) 0.095(15) Uiso 1 1 d D .
P1 P -0.0849(4) 0.2511(6) 0.0435(3) 0.023(3) Uani 1 1 d . U
P2 P -0.0133(3) 0.2458(6) 0.1488(3) 0.015(2) Uani 1 1 d . .
P3 P 0.3985(4) 0.2235(6) 0.3710(4) 0.023(3) Uani 1 1 d . .
P4 P 0.5250(4) 0.2242(6) 0.3495(3) 0.025(3) Uani 1 1 d . U
P9 P 0.2616(3) 0.1304(6) 0.3247(3) 0.023(3) Uani 1 1 d . .
P13 P 0.1106(4) 0.1407(6) 0.2133(3) 0.021(3) Uani 1 1 d . .
P14 P 0.1149(4) 0.3405(5) 0.2150(3) 0.018(3) Uani 1 1 d . U
P79 P 0.2629(4) 0.3311(6) 0.3287(4) 0.027(3) Uani 1 1 d . .

loop_
_atom_site_aniso_label
_atom_site_aniso_U_11
_atom_site_aniso_U_22
_atom_site_aniso_U_33
_atom_site_aniso_U_23
_atom_site_aniso_U_13
_atom_site_aniso_U_12
W3 0.0189(9) 0.0240(11) 0.0201(12) 0.0025(9) 0.0042(9) -0.0049(7)
W4 0.0181(9) 0.0222(11) 0.0235(12) 0.0021(9) 0.0055(9) 0.0039(7)
W6 0.0348(11) 0.0320(13) 0.0189(12) 0.0042(9) 0.0074(10) -0.0047(9)
W10 0.0249(9) 0.0184(11) 0.0218(11) 0.0023(9) 0.0049(9) 0.0014(8)
W11 0.0256(10) 0.0354(13) 0.0341(13) -0.0028(10) 0.0125(10) -0.0014(8)
W12 0.0192(8) 0.0154(10) 0.0164(11) 0.0017(8) 0.0029(8) -0.0012(7)
W13 0.0178(8) 0.0159(10) 0.0163(11) -0.0027(8) 0.0048(8) -0.0014(7)
W15 0.0232(9) 0.0400(13) 0.0197(12) 0.0042(10) 0.0001(9) 0.0004(8)
W18 0.0258(10) 0.0285(12) 0.0299(12) 0.0004(10) 0.0091(10) 0.0031(8)
W19 0.0204(9) 0.0231(11) 0.0205(11) 0.0009(9) 0.0053(9) -0.0032(7)
W20 0.0263(9) 0.0200(11) 0.0177(11) -0.0016(8) 0.0067(9) 0.0019(8)
W23 0.0355(11) 0.0291(12) 0.0199(12) -0.0051(9) 0.0100(10) -0.0036(9)
W26 0.0211(9) 0.0451(13) 0.0206(11) -0.0031(10) 0.0034(9) 0.0015(9)
W27 0.0220(10) 0.0669(17) 0.0455(16) -0.0228(13) -0.0005(11) -0.0073(10)
W29 0.0247(10) 0.0390(13) 0.0251(13) 0.0009(10) -0.0006(10) -0.0090(9)
W32 0.0227(9) 0.0417(14) 0.0325(13) 0.0034(11) 0.0039(10) 0.0049(9)
W33 0.0387(11) 0.0287(12) 0.0212(12) -0.0055(9) 0.0058(10) -0.0103(9)
W39 0.0301(10) 0.0169(10) 0.0227(12) -0.0036(9) 0.0071(9) -0.0043(8)
W41 0.0362(11) 0.0452(14) 0.0224(13) 0.0100(10) -0.0021(11) 0.0017(10)
W42 0.0363(11) 0.0434(14) 0.0543(16) -0.0001(12) 0.0286(12) 0.0063(10)
W45 0.0240(10) 0.0586(16) 0.0342(14) -0.0072(12) -0.0056(10) 0.0017(10)
W46 0.0279(10) 0.0360(13) 0.0551(16) -0.0189(12) 0.0148(11) -0.0086(9)
W48 0.0220(9) 0.0449(14) 0.0276(12) -0.0132(11) 0.0053(9) -0.0017(9)
W49 0.0395(12) 0.0460(15) 0.073(2) 0.0012(14) 0.0354(13) -0.0010(10)
W50 0.0318(10) 0.0265(12) 0.0252(12) 0.0082(9) 0.0032(10) 0.0009(8)
W52 0.0394(10) 0.0439(13) 0.0166(10) 0.0010(11) 0.0035(9) -0.0077(10)
W53 0.0242(11) 0.077(2) 0.088(2) -0.0259(17) 0.0043(13) -0.0134(11)
W56 0.0336(12) 0.0466(16) 0.105(2) -0.0164(16) 0.0319(15) -0.0144(10)
W57 0.0277(11) 0.0537(16) 0.0568(17) -0.0005(13) 0.0141(12) 0.0072(10)
W61 0.0409(12) 0.0483(14) 0.0195(12) -0.0020(11) -0.0023(11) -0.0172(10)
W63 0.0232(11) 0.0735(19) 0.0656(19) -0.0106(15) 0.0020(12) 0.0030(11)
W64 0.0249(11) 0.075(2) 0.107(3) -0.0083(18) 0.0260(14) 0.0051(11)
W65 0.0409(13) 0.0689(19) 0.102(2) -0.0013(17) 0.0483(15) -0.0031(12)
W66 0.0263(12) 0.085(2) 0.129(3) -0.020(2) 0.0330(16) -0.0130(12)
Co2 0.020(3) 0.030(4) 0.023(3) -0.004(3) -0.002(3) 0.001(3)
P1 0.026(5) 0.031(6) 0.010(5) 0.009(5) -0.001(4) -0.002(5)
P2 0.015(5) 0.020(6) 0.008(5) 0.002(5) 0.001(4) 0.000(5)
P3 0.027(6) 0.012(6) 0.034(8) -0.002(6) 0.014(6) -0.002(5)
P4 0.025(3) 0.026(3) 0.026(3) 0.0001(10) 0.0065(12) 0.0001(10)
P9 0.011(5) 0.048(8) 0.010(6) -0.009(6) 0.001(5) -0.003(5)
P13 0.023(6) 0.016(6) 0.024(7) 0.007(6) 0.006(6) 0.005(5)
P14 0.028(5) 0.010(5) 0.014(6) 0.005(4) 0.002(5) -0.010(4)
P79 0.024(6) 0.029(7) 0.026(8) 0.001(6) 0.003(6) 0.012(5)

loop_
_atom_type_symbol
_atom_type_description
_atom_type_scat_dispersion_real
_atom_type_scat_dispersion_imag
_atom_type_scat_source
C C 0.0033 0.0016 'International Tables Vol C Tables 4.2.6.8 and 6.1.1.4'
H H 0.0000 0.0000 'International Tables Vol C Tables 4.2.6.8 and 6.1.1.4'
Co Co 0.3494 0.9721 'International Tables Vol C Tables 4.2.6.8 and 6.1.1.4'
O O 0.0106 0.0060 'International Tables Vol C Tables 4.2.6.8 and 6.1.1.4'
P P 0.1023 0.0942 'International Tables Vol C Tables 4.2.6.8 and 6.1.1.4'
W W -0.8490 6.8722 'International Tables Vol C Tables 4.2.6.8 and 6.1.1.4'
K K 0.2009 0.2494 'International Tables Vol C Tables 4.2.6.8 and 6.1.1.4'
N N 0.0061 0.0033 'International Tables Vol C Tables 4.2.6.8 and 6.1.1.4'

loop_
_geom_angle_atom_site_label_1
_geom_angle_atom_site_label_2
_geom_angle_atom_site_label_3
_geom_angle
W27 O2 W53 166(2)
W66 O3 W56 151(2)
W65 O4 W49 150(2)
W11 O5 W49 165.4(19)
W57 O6 W32 160(2)
W57 O7 W63 156.2(17)
W64 O8 W57 152(2)
W64 O9 W66 127(2)
W18 O10 W42 161.8(15)
W26 O11 W32 152.4(17)
P3 O12 W48 127.8(13)
P3 O12 W26 122.8(13)
W48 O12 W26 96.5(9)
W48 O13 W27 145.9(16)
W46 O14 W48 149.8(16)
P79 O15 W11 153.7(18)
W46 O16 W11 119.5(17)
W11 O17 W18 159.6(19)
P9 O19 W18 156(2)
P9 O21 Co2 138.6(18)
P79 O22 Co2 146.1(19)
P13 O24 Co2 136.5(15)
W3 O25 W29 161.7(17)
W61 O26 W29 150.2(17)
W12 O27 W3 150.6(19)
W13 O28 W4 152.3(18)
W4 O29 W10 152.0(17)
W41 O30 W50 150.0(19)
W52 O31 W23 151.6(18)
W19 O32 W6 166.5(18)
W20 O33 W19 159.4(14)
W10 O34 W13 151.2(16)
W39 O35 W12 152.3(15)
P13 O36 W20 152.1(18)
W20 O37 W23 163.9(16)
W33 O38 W39 164.2(16)
W23 O39 W33 122.2(16)
W15 O40 W4 160.6(17)
P14 O41 W13 138.0(18)
P13 O42 W12 140.7(18)
W27 O46 W46 152.1(16)
P14 O71 Co2 134.3(16)
W29 O80 W15 122.3(15)
W29 O81 W33 153.6(17)
W52 O82 W61 121.0(16)
W52 O83 W6 152.0(17)
W12 O86 W13 119.5(13)
W10 O87 W19 120.7(14)
W4 O88 W3 124.9(15)
W39 O90 W20 121.1(14)
P2 O95 W13 127.6(13)
P2 O95 W12 124.5(13)
W13 O95 W12 95.8(9)
P1 O96 W61 126.8(15)
P1 O96 W41 122.4(15)
W61 O96 W41 92.1(9)
P1 O96 W52 125.1(13)
W61 O96 W52 90.7(9)
W41 O96 W52 89.2(9)
W41 O97 W52 123.3(17)
W15 O100 W41 147.9(15)
W61 O101 W41 125.2(13)
P1 O102 W15 131.2(16)
P1 O102 W29 128.4(16)
W15 O102 W29 88.8(8)
P1 O103 W33 126.4(14)
P1 O103 W23 127.3(16)
W33 O103 W23 90.5(9)
P1 O104 W6 128.6(15)
P1 O104 W50 126.4(13)
W6 O104 W50 90.4(9)
P2 O105 W20 128.4(15)
P2 O105 W39 128.1(16)
W20 O105 W39 91.7(9)
P2 O106 W4 128.7(14)
P2 O106 W3 125.7(14)
W4 O106 W3 88.1(7)
P2 O107 W19 129.1(15)
P2 O107 W10 129.5(16)
W19 O107 W10 91.1(10)
W3 O109 W39 151.3(16)
W50 O110 W10 163.5(16)
P14 O111 W19 152.9(17)
W6 O112 W23 148.6(13)
W6 O113 W50 123.0(15)
W50 O114 W15 154.2(16)
W45 O116 W32 151.1(15)
P9 O119 W26 132.4(16)
P79 O120 W48 138.0(16)
P3 O124 W45 130.3(17)
P3 O124 W27 122.4(16)
W45 O124 W27 93.1(11)
P3 O125 W18 135.2(16)
P3 O125 W32 125.3(17)
W18 O125 W32 88.4(9)
P4 O126 W53 130.4(18)
P4 O126 W63 126.3(18)
W53 O126 W63 88.7(10)
P4 O127 W42 132(2)
P4 O127 W57 127(2)
W42 O127 W57 91.0(12)
W42 O128 W57 124.0(16)
W33 O193 W61 150.4(17)
W26 O197 W48 119.6(15)
W65 O199 W64 124(2)
P4 O201 W49 133(2)
P4 O201 W56 128(2)
W49 O201 W56 88.9(12)
W66 O204 W65 126(2)
W63 O205 W64 149(2)
W53 O206 W66 149.7(18)
W32 O207 W18 121.9(15)
W56 O234 W49 122.3(19)
W65 O237 W42 154(2)
W45 O238 W63 158(2)
W26 O239 W45 149.7(17)
P4 O241 W66 125.6(18)
P4 O241 W64 123.6(18)
W66 O241 W64 90.3(10)
P4 O241 W65 127.3(18)
W66 O241 W65 89.2(11)
W64 O241 W65 89.3(11)
W53 O248 W56 161(2)
W63 O258 W53 128(2)
W49 O501 W42 151.9(17)
W56 O502 W46 164.0(19)
P3 O514 W46 133(2)
P3 O514 W11 130.9(19)
W46 O514 W11 87.5(11)
C14 C1 C34 116(4)
C14 C1 P9 124(4)
C34 C1 P9 119(4)
C40 C3 C41 122(5)
C40 C3 P13 115(4)
C41 C3 P13 121(3)
C27 C4 C5 121(6)
C27 C4 P79 118(5)
C5 C4 P79 120(5)
C4 C5 C11 125(5)
C4 C5 H5 117.5
C11 C5 H5 117.5
C12 C11 C5 109(4)
C12 C11 H11 125.3
C5 C11 H11 125.3
C13 C12 C30 125(4)
C13 C12 C11 123(4)
C30 C12 C11 111(4)
C12 C13 C27 125(5)
C12 C13 H13 117.5
C27 C13 H13 117.5
C15 C14 C1 123(5)
C15 C14 H14 118.3
C1 C14 H14 118.3
C14 C15 C43 121(5)
C14 C15 H15 119.4
C43 C15 H15 119.4
C18 C16 C17 119(5)
C18 C16 P14 120(4)
C17 C16 P14 120(3)
C16 C17 C33 124(4)
C16 C17 H17 118.1
C33 C17 H17 118.1
C16 C18 C32 119(5)
C16 C18 H18 120.7
C32 C18 H18 120.7
C4 C27 C13 116(5)
C4 C27 H27 122.1
C13 C27 H27 122.1
O256 C29 O255 124(4)
O256 C29 C43 122(4)
O255 C29 C43 113(4)
O254 C30 O253 120(5)
O254 C30 C12 121(5)
O253 C30 C12 119(5)
C100 C32 C18 122(4)
C100 C32 H32 119.2
C18 C32 H32 119.2
C100 C33 C17 117(4)
C100 C33 H33 121.5
C17 C33 H33 121.5
C1 C34 C35 119(4)
C1 C34 H34 120.3
C35 C34 H34 120.3
C43 C35 C34 120(5)
C43 C35 H35 120.0
C34 C35 H35 120.0
O262 C37 C38 136(7)
O262 C37 O261 112(5)
C38 C37 O261 112(4)
C37 C38 C39 136(5)
C37 C38 C42 116(5)
C39 C38 C42 108(4)
C40 C39 C38 125(4)
C40 C39 H39 117.4
C38 C39 H39 117.4
C3 C40 C39 117(5)
C3 C40 H40 121.7
C39 C40 H40 121.7
C42 C41 C3 116(5)
C42 C41 H41 122.2
C3 C41 H41 122.2
C41 C42 C38 131(5)
C41 C42 H42 114.7
C38 C42 H42 114.7
C35 C43 C29 119(4)
C35 C43 C15 117(4)
C29 C43 C15 120(4)
C101 C100 C32 122(4)
C101 C100 C33 119(5)
C32 C100 C33 118(4)
O509 C101 C100 121(6)
O509 C101 O506 111(5)
C100 C101 O506 126(5)
O108 W3 O109 98.9(12)
O108 W3 O25 101.2(12)
O109 W3 O25 90.7(13)
O108 W3 O88 103.1(12)
O109 W3 O88 157.3(12)
O25 W3 O88 90.4(12)
O108 W3 O27 99.8(13)
O109 W3 O27 86.6(13)
O25 W3 O27 159.0(13)
O88 W3 O27 84.3(12)
O108 W3 O106 174.9(11)
O109 W3 O106 85.2(10)
O25 W3 O106 81.6(10)
O88 W3 O106 72.5(10)
O27 W3 O106 77.4(11)
O94 W4 O29 101.9(12)
O94 W4 O88 100.8(12)
O29 W4 O88 156.5(12)
O94 W4 O40 101.2(12)
O29 W4 O40 90.5(12)
O88 W4 O40 90.8(12)
O94 W4 O28 98.2(12)
O29 W4 O28 84.8(12)
O88 W4 O28 86.2(12)
O40 W4 O28 160.5(12)
O94 W4 O106 173.7(10)
O29 W4 O106 83.3(10)
O88 W4 O106 73.6(10)
O40 W4 O106 82.1(10)
O28 W4 O106 78.6(10)
O76 W6 O112 101.7(12)
O76 W6 O113 99.1(13)
O112 W6 O113 159.0(11)
O76 W6 O32 99.0(13)
O112 W6 O32 86.0(11)
O113 W6 O32 87.9(12)
O76 W6 O83 99.7(13)
O112 W6 O83 87.5(11)
O113 W6 O83 91.9(12)
O32 W6 O83 161.1(12)
O76 W6 O104 172.8(11)
O112 W6 O104 85.4(9)
O113 W6 O104 73.8(10)
O32 W6 O104 80.2(11)
O83 W6 O104 81.6(11)
O93 W10 O34 100.6(14)
O93 W10 O87 98.0(13)
O34 W10 O87 91.5(12)
O93 W10 O29 103.8(13)
O34 W10 O29 86.2(12)
O87 W10 O29 158.2(12)
O93 W10 O110 97.6(14)
O34 W10 O110 161.6(12)
O87 W10 O110 88.8(12)
O29 W10 O110 86.6(12)
O93 W10 O107 172.2(11)
O34 W10 O107 79.1(11)
O87 W10 O107 74.3(11)
O29 W10 O107 84.0(11)
O110 W10 O107 83.3(11)
O20 W11 O17 96.7(14)
O20 W11 O5 97.1(14)
O17 W11 O5 94.7(13)
O20 W11 O16 102.6(13)
O17 W11 O16 159.5(14)
O5 W11 O16 89.7(13)
O20 W11 O15 94.4(12)
O17 W11 O15 85.3(12)
O5 W11 O15 168.4(13)
O16 W11 O15 86.3(12)
O20 W11 O514 175.3(12)
O17 W11 O514 84.8(13)
O5 W11 O514 87.1(13)
O16 W11 O514 75.4(13)
O15 W11 O514 81.3(11)
O84 W12 O27 103.6(13)
O84 W12 O35 102.8(13)
O27 W12 O35 88.0(13)
O84 W12 O86 97.7(12)
O27 W12 O86 93.9(12)
O35 W12 O86 158.4(11)
O84 W12 O42 96.4(11)
O27 W12 O42 159.4(13)
O35 W12 O42 82.5(11)
O86 W12 O42 88.6(10)
O84 W12 O95 169.2(11)
O27 W12 O95 79.8(11)
O35 W12 O95 87.5(10)
O86 W12 O95 71.7(10)
O42 W12 O95 81.6(9)
O85 W13 O28 102.5(12)
O85 W13 O34 100.7(12)
O28 W13 O34 87.0(13)
O85 W13 O86 99.7(12)
O28 W13 O86 95.5(12)
O34 W13 O86 158.4(11)
O85 W13 O41 95.4(11)
O28 W13 O41 161.0(13)
O34 W13 O41 83.5(11)
O86 W13 O41 87.6(10)
O85 W13 O95 171.3(10)
O28 W13 O95 81.5(11)
O34 W13 O95 87.2(11)
O86 W13 O95 72.1(10)
O41 W13 O95 81.6(10)
O78 W15 O40 101.3(14)
O78 W15 O100 96.0(13)
O40 W15 O100 162.6(12)
O78 W15 O114 101.3(12)
O40 W15 O114 90.6(12)
O100 W15 O114 85.7(12)
O78 W15 O80 100.9(13)
O40 W15 O80 89.8(13)
O100 W15 O80 87.1(13)
O114 W15 O80 157.3(12)
O78 W15 O102 174.5(12)
O40 W15 O102 81.7(11)
O100 W15 O102 81.0(10)
O114 W15 O102 83.2(10)
O80 W15 O102 74.4(11)
O121 W18 O10 98.1(14)
O121 W18 O207 100.1(14)
O10 W18 O207 89.6(11)
O121 W18 O17 101.5(14)
O10 W18 O17 96.8(11)
O207 W18 O17 156.4(13)
O121 W18 O19 95.4(15)
O10 W18 O19 165.8(13)
O207 W18 O19 83.6(13)
O17 W18 O19 84.9(13)
O121 W18 O125 175.7(14)
O10 W18 O125 83.1(11)
O207 W18 O125 75.8(11)
O17 W18 O125 82.4(11)
O19 W18 O125 83.2(12)
O75 W19 O32 99.5(13)
O75 W19 O33 100.2(11)
O32 W19 O33 94.5(12)
O75 W19 O87 99.9(12)
O32 W19 O87 91.2(13)
O33 W19 O87 157.9(11)
O75 W19 O111 93.1(12)
O32 W19 O111 167.4(11)
O33 W19 O111 83.3(11)
O87 W19 O111 86.5(11)
O75 W19 O107 173.2(12)
O32 W19 O107 83.4(12)
O33 W19 O107 85.6(10)
O87 W19 O107 73.8(11)
O111 W19 O107 84.0(10)
O91 W20 O37 99.2(13)
O91 W20 O33 99.7(12)
O37 W20 O33 95.9(11)
O91 W20 O90 99.5(13)
O37 W20 O90 86.9(11)
O33 W20 O90 159.8(11)
O91 W20 O36 94.7(13)
O37 W20 O36 165.8(10)
O33 W20 O36 84.8(11)
O90 W20 O36 87.7(11)
O91 W20 O105 173.1(12)
O37 W20 O105 83.3(10)
O33 W20 O105 86.3(10)
O90 W20 O105 74.1(10)
O36 W20 O105 82.6(10)
O92 W23 O39 100.2(13)
O92 W23 O37 96.6(12)
O39 W23 O37 88.6(12)
O92 W23 O112 100.9(11)
O39 W23 O112 158.9(11)
O37 W23 O112 87.7(10)
O92 W23 O31 100.4(13)
O39 W23 O31 91.3(13)
O37 W23 O31 162.7(12)
O112 W23 O31 86.2(11)
O92 W23 O103 173.1(12)
O39 W23 O103 73.6(11)
O37 W23 O103 80.5(10)
O112 W23 O103 85.3(9)
O31 W23 O103 82.9(11)
O118 W26 O239 101.6(13)
O118 W26 O11 105.0(14)
O239 W26 O11 88.4(12)
O118 W26 O197 96.3(13)
O239 W26 O197 97.9(12)
O11 W26 O197 156.1(14)
O118 W26 O119 96.3(12)
O239 W26 O119 161.9(12)
O11 W26 O119 84.6(12)
O197 W26 O119 82.4(12)
O118 W26 O12 167.4(11)
O239 W26 O12 83.7(11)
O11 W26 O12 86.4(11)
O197 W26 O12 71.5(11)
O119 W26 O12 79.2(10)
O74 W27 O46 100.2(15)
O74 W27 O2 99.3(16)
O46 W27 O2 90.1(14)
O74 W27 O1AA 100.7(14)
O46 W27 O1AA 158.1(13)
O2 W27 O1AA 92.9(14)
O74 W27 O13 96.0(13)
O46 W27 O13 86.8(11)
O2 W27 O13 164.8(14)
O1AA W27 O13 84.6(11)
O74 W27 O124 169.1(14)
O46 W27 O124 90.1(12)
O2 W27 O124 84.4(13)
O1AA W27 O124 68.7(12)
O13 W27 O124 80.7(10)
O79 W29 O81 102.5(12)
O79 W29 O80 99.8(13)
O81 W29 O80 157.4(12)
O79 W29 O25 101.2(13)
O81 W29 O25 88.4(12)
O80 W29 O25 90.9(13)
O79 W29 O26 96.0(14)
O81 W29 O26 83.7(12)
O80 W29 O26 90.4(13)
O25 W29 O26 162.3(12)
O79 W29 O102 173.5(11)
O81 W29 O102 83.6(10)
O80 W29 O102 74.0(11)
O25 W29 O102 81.1(10)
O26 W29 O102 82.3(11)
O73 W32 O207 99.5(13)
O73 W32 O116 102.2(13)
O207 W32 O116 158.3(12)
O73 W32 O11 101.3(13)
O207 W32 O11 90.3(12)
O116 W32 O11 86.0(12)
O73 W32 O6 99.5(13)
O207 W32 O6 87.6(13)
O116 W32 O6 88.4(12)
O11 W32 O6 159.2(13)
O73 W32 O125 172.8(12)
O207 W32 O125 73.7(11)
O116 W32 O125 84.7(10)
O11 W32 O125 76.7(11)
O6 W32 O125 82.9(11)
O192 W33 O38 100.3(15)
O192 W33 O193 95.8(15)
O38 W33 O193 163.9(12)
O192 W33 O81 103.4(14)
O38 W33 O81 90.4(12)
O193 W33 O81 86.1(12)
O192 W33 O39 98.5(15)
O38 W33 O39 89.7(13)
O193 W33 O39 87.6(12)
O81 W33 O39 157.7(12)
O192 W33 O103 171.5(14)
O38 W33 O103 83.0(11)
O193 W33 O103 81.0(11)
O81 W33 O103 84.3(10)
O39 W33 O103 73.7(11)
O89 W39 O35 99.4(13)
O89 W39 O90 101.5(12)
O35 W39 O90 94.2(11)
O89 W39 O109 100.7(12)
O35 W39 O109 85.3(12)
O90 W39 O109 157.5(12)
O89 W39 O38 98.7(12)
O35 W39 O38 161.1(12)
O90 W39 O38 87.2(11)
O109 W39 O38 86.2(12)
O89 W39 O105 174.2(10)
O35 W39 O105 79.1(11)
O90 W39 O105 73.1(10)
O109 W39 O105 84.8(10)
O38 W39 O105 83.3(10)
O98 W41 O30 100.6(15)
O98 W41 O97 99.8(15)
O30 W41 O97 86.8(13)
O98 W41 O101 103.7(13)
O30 W41 O101 155.7(12)
O97 W41 O101 88.0(12)
O98 W41 O100 101.7(14)
O30 W41 O100 88.5(13)
O97 W41 O100 158.4(12)
O101 W41 O100 87.8(11)
O98 W41 O96 171.7(14)
O30 W41 O96 85.2(11)
O97 W41 O96 74.3(11)
O101 W41 O96 70.5(10)
O100 W41 O96 84.4(10)
O115 W42 O128 99.8(14)
O115 W42 O501 103.0(15)
O128 W42 O501 157.2(13)
O115 W42 O237 95.9(16)
O128 W42 O237 94.2(14)
O501 W42 O237 82.9(14)
O115 W42 O10 101.3(13)
O128 W42 O10 87.1(11)
O501 W42 O10 89.1(11)
O237 W42 O10 162.2(14)
O115 W42 O127 173.2(14)
O128 W42 O127 73.7(13)
O501 W42 O127 83.5(13)
O237 W42 O127 82.7(15)
O10 W42 O127 80.7(11)
O117 W45 O238 101.4(15)
O117 W45 O1AA 101.2(16)
O238 W45 O1AA 89.7(14)
O117 W45 O116 99.3(15)
O238 W45 O116 92.1(13)
O1AA W45 O116 158.6(13)
O117 W45 O239 95.4(14)
O238 W45 O239 163.3(13)
O1AA W45 O239 86.3(11)
O116 W45 O239 85.8(11)
O117 W45 O124 173.9(14)
O238 W45 O124 83.0(13)
O1AA W45 O124 74.4(12)
O116 W45 O124 84.6(11)
O239 W45 O124 80.2(10)
O0AA W46 O16 99.1(17)
O0AA W46 O14 99.1(15)
O16 W46 O14 92.4(13)
O0AA W46 O502 103.4(15)
O16 W46 O502 88.3(14)
O14 W46 O502 157.2(13)
O0AA W46 O46 100.4(15)
O16 W46 O46 160.5(13)
O14 W46 O46 85.4(12)
O502 W46 O46 86.3(12)
O0AA W46 O514 175.4(14)
O16 W46 O514 77.6(13)
O14 W46 O514 78.0(12)
O502 W46 O514 79.9(12)
O46 W46 O514 83.0(12)
O198 W48 O13 101.9(13)
O198 W48 O14 102.0(13)
O13 W48 O14 91.1(12)
O198 W48 O197 99.1(13)
O13 W48 O197 93.9(12)
O14 W48 O197 156.7(13)
O198 W48 O120 94.6(12)
O13 W48 O120 163.4(12)
O14 W48 O120 82.9(11)
O197 W48 O120 85.9(12)
O198 W48 O12 169.5(11)
O13 W48 O12 82.0(10)
O14 W48 O12 87.5(10)
O197 W48 O12 70.8(11)
O120 W48 O12 82.2(10)
O122 W49 O501 102.7(15)
O122 W49 O5 96.0(15)
O501 W49 O5 86.7(13)
O122 W49 O234 100.1(16)
O501 W49 O234 157.1(15)
O5 W49 O234 88.9(14)
O122 W49 O4 96.8(15)
O501 W49 O4 85.3(14)
O5 W49 O4 166.2(14)
O234 W49 O4 94.1(14)
O122 W49 O201 174.5(15)
O501 W49 O201 82.8(13)
O5 W49 O201 84.4(13)
O234 W49 O201 74.4(14)
O4 W49 O201 83.4(13)
O77 W50 O114 100.9(13)
O77 W50 O110 97.5(13)
O114 W50 O110 91.1(12)
O77 W50 O113 101.0(13)
O114 W50 O113 157.9(12)
O110 W50 O113 88.6(12)
O77 W50 O30 98.7(14)
O114 W50 O30 84.8(12)
O110 W50 O30 163.7(12)
O113 W50 O30 89.4(12)
O77 W50 O104 173.8(12)
O114 W50 O104 85.2(10)
O110 W50 O104 83.0(10)
O113 W50 O104 72.8(10)
O30 W50 O104 81.0(11)
O99 W52 O31 100.5(14)
O99 W52 O83 103.2(14)
O31 W52 O83 86.1(13)
O99 W52 O82 100.6(14)
O31 W52 O82 86.7(13)
O83 W52 O82 156.0(13)
O99 W52 O97 103.7(14)
O31 W52 O97 155.6(14)
O83 W52 O97 85.5(13)
O82 W52 O97 91.8(12)
O99 W52 O96 172.7(11)
O31 W52 O96 83.2(12)
O83 W52 O96 83.2(11)
O82 W52 O96 73.1(11)
O97 W52 O96 73.1(12)
O202 W53 O248 105(2)
O202 W53 O206 96.8(18)
O248 W53 O206 82.6(16)
O202 W53 O2 98.6(18)
O248 W53 O2 89.5(17)
O206 W53 O2 164.1(15)
O202 W53 O258 102.7(19)
O248 W53 O258 151.3(18)
O206 W53 O258 88.2(15)
O2 W53 O258 92.3(16)
O202 W53 O126 172.8(17)
O248 W53 O126 81.7(15)
O206 W53 O126 82.5(12)
O2 W53 O126 82.8(13)
O258 W53 O126 70.1(14)
O2AA W56 O502 104.6(18)
O2AA W56 O234 97(2)
O502 W56 O234 88.1(14)
O2AA W56 O248 106(2)
O502 W56 O248 92.3(15)
O234 W56 O248 156.4(16)
O2AA W56 O3 98.2(18)
O502 W56 O3 157.3(14)
O234 W56 O3 89.6(15)
O248 W56 O3 80.9(16)
O2AA W56 O201 170.7(19)
O502 W56 O201 79.3(12)
O234 W56 O201 74.4(14)
O248 W56 O201 82.5(15)
O3 W56 O201 78.3(13)
O72 W57 O7 105.3(15)
O72 W57 O6 98.5(14)
O7 W57 O6 91.4(13)
O72 W57 O8 97.6(15)
O7 W57 O8 83.5(14)
O6 W57 O8 163.8(15)
O72 W57 O128 100.3(14)
O7 W57 O128 154.2(12)
O6 W57 O128 88.0(13)
O8 W57 O128 90.0(14)
O72 W57 O127 171.1(15)
O7 W57 O127 83.2(13)
O6 W57 O127 83.7(13)
O8 W57 O127 80.4(13)
O128 W57 O127 71.1(12)
O194 W61 O26 99.3(15)
O194 W61 O101 104.2(13)
O26 W61 O101 90.4(12)
O194 W61 O193 101.6(13)
O26 W61 O193 86.3(13)
O101 W61 O193 154.2(11)
O194 W61 O82 99.8(14)
O26 W61 O82 160.6(13)
O101 W61 O82 88.1(11)
O193 W61 O82 86.7(12)
O194 W61 O96 173.5(13)
O26 W61 O96 86.2(11)
O101 W61 O96 72.2(10)
O193 W61 O96 82.1(10)
O82 W61 O96 74.9(11)
O258 W63 O195 101.6(18)
O258 W63 O205 87.6(17)
O195 W63 O205 100.2(16)
O258 W63 O7 154.6(17)
O195 W63 O7 103.8(15)
O205 W63 O7 86.0(14)
O258 W63 O238 88.4(16)
O195 W63 O238 96.9(15)
O205 W63 O238 162.9(15)
O7 W63 O238 90.6(13)
O258 W63 O126 73.4(16)
O195 W63 O126 174.6(14)
O205 W63 O126 81.7(13)
O7 W63 O126 81.4(11)
O238 W63 O126 81.3(12)
O196 W64 O9 101.8(18)
O196 W64 O8 101.9(17)
O9 W64 O8 156.3(16)
O196 W64 O205 105.9(17)
O9 W64 O205 87.4(17)
O8 W64 O205 86.7(16)
O196 W64 O199 97.6(18)
O9 W64 O199 87.7(17)
O8 W64 O199 88.5(16)
O205 W64 O199 156.4(15)
O196 W64 O241 168.7(16)
O9 W64 O241 72.4(14)
O8 W64 O241 84.2(14)
O205 W64 O241 83.8(13)
O199 W64 O241 72.7(14)
O301 W65 O237 101.6(18)
O301 W65 O199 103.2(18)
O237 W65 O199 91.0(17)
O301 W65 O4 97.4(17)
O237 W65 O4 82.2(16)
O199 W65 O4 159.2(17)
O301 W65 O204 101.5(17)
O237 W65 O204 156.4(17)
O199 W65 O204 88.6(16)
O4 W65 O204 89.9(15)
O301 W65 O241 172.3(14)
O237 W65 O241 85.5(15)
O199 W65 O241 73.7(15)
O4 W65 O241 86.2(13)
O204 W65 O241 71.7(14)
O263 W66 O3 105.4(17)
O263 W66 O204 104.6(18)
O3 W66 O204 87.1(16)
O263 W66 O9 103.0(17)
O3 W66 O9 151.6(15)
O204 W66 O9 86.9(17)
O263 W66 O206 99.2(17)
O3 W66 O206 87.4(15)
O204 W66 O206 156.1(14)
O9 W66 O206 86.9(15)
O263 W66 O241 172.5(15)
O3 W66 O241 81.9(13)
O204 W66 O241 73.3(14)
O9 W66 O241 69.9(13)
O206 W66 O241 82.9(12)
O22 Co2 O21 91.4(12)
O22 Co2 O24 175.6(11)
O21 Co2 O24 91.5(11)
O22 Co2 O23 88.7(11)
O21 Co2 O23 87.4(10)
O24 Co2 O23 94.8(9)
O22 Co2 O71 91.1(11)
O21 Co2 O71 176.3(11)
O24 Co2 O71 85.8(10)
O23 Co2 O71 95.4(10)
O22 Co2 O240 90.9(11)
O21 Co2 O240 92.3(11)
O24 Co2 O240 85.7(11)
O23 Co2 O240 179.5(11)
O71 Co2 O240 84.9(11)
W45 O1AA W27 123.3(17)
O102 P1 O104 112.4(16)
O102 P1 O103 113.6(16)
O104 P1 O103 108.9(14)
O102 P1 O96 106.1(14)
O104 P1 O96 109.0(16)
O103 P1 O96 106.6(16)
O106 P2 O95 106.6(13)
O106 P2 O105 110.9(14)
O95 P2 O105 110.6(14)
O106 P2 O107 108.4(14)
O95 P2 O107 107.2(15)
O105 P2 O107 112.9(15)
O125 P3 O514 110.5(19)
O125 P3 O124 112.2(16)
O514 P3 O124 113.6(18)
O125 P3 O12 111.1(15)
O514 P3 O12 104.3(16)
O124 P3 O12 104.7(15)
O126 P4 O201 113(2)
O126 P4 O127 117(2)
O201 P4 O127 109(2)
O126 P4 O241 108.9(18)
O201 P4 O241 103.4(19)
O127 P4 O241 104.7(19)
O19 P9 O21 116.0(19)
O19 P9 O119 110.4(18)
O21 P9 O119 106.0(16)
O19 P9 C1 108.4(19)
O21 P9 C1 107.5(17)
O119 P9 C1 108.3(19)
O36 P13 O24 111.1(16)
O36 P13 O42 106.4(16)
O24 P13 O42 114.8(16)
O36 P13 C3 108.5(19)
O24 P13 C3 107.3(16)
O42 P13 C3 108.7(17)
O71 P14 O111 109.3(16)
O71 P14 O41 114.3(16)
O111 P14 O41 110.5(15)
O71 P14 C16 104.8(18)
O111 P14 C16 109.2(19)
O41 P14 C16 108.5(19)
O22 P79 O15 111.9(18)
O22 P79 O120 113.1(17)
O15 P79 O120 109.1(16)
O22 P79 C4 105(2)
O15 P79 C4 108(2)
O120 P79 C4 110(2)

loop_
_geom_bond_atom_site_label_1
_geom_bond_atom_site_label_2
_geom_bond_distance
O2 W27 1.84(3)
O2 W53 1.92(3)
O3 W66 1.85(3)
O3 W56 1.96(3)
O4 W65 1.88(3)
O4 W49 1.95(3)
O5 W11 1.89(3)
O5 W49 1.90(3)
O6 W57 1.87(3)
O6 W32 1.95(3)
O7 W57 1.83(3)
O7 W63 1.92(3)
O8 W64 1.85(4)
O8 W57 1.97(3)
O9 W64 1.80(4)
O9 W66 1.97(4)
O10 W18 1.85(2)
O10 W42 1.96(2)
O11 W26 1.86(3)
O11 W32 1.93(3)
O12 P3 1.61(2)
O12 W48 2.22(2)
O12 W26 2.23(2)
O13 W48 1.84(3)
O13 W27 2.03(2)
O14 W46 1.88(3)
O14 W48 1.92(3)
O15 P79 1.50(3)
O15 W11 2.05(3)
O16 W46 1.86(3)
O16 W11 1.99(3)
O17 W11 1.78(3)
O17 W18 2.02(3)
O19 P9 1.50(3)
O19 W18 2.03(3)
O20 W11 1.68(3)
O21 P9 1.52(3)
O21 Co2 2.06(3)
O22 P79 1.46(3)
O22 Co2 2.04(3)
O23 Co2 2.14(2)
O24 P13 1.47(2)
O24 Co2 2.07(2)
O25 W3 1.86(3)
O25 W29 1.92(3)
O26 W61 1.87(3)
O26 W29 1.96(3)
O27 W12 1.83(3)
O27 W3 1.99(3)
O28 W13 1.80(3)
O28 W4 2.00(3)
O29 W4 1.87(3)
O29 W10 1.92(3)
O30 W41 1.87(3)
O30 W50 1.96(3)
O31 W52 1.81(3)
O31 W23 2.01(3)
O32 W19 1.85(3)
O32 W6 1.95(3)
O33 W20 1.89(3)
O33 W19 1.91(3)
O34 W10 1.87(3)
O34 W13 1.91(3)
O35 W39 1.88(3)
O35 W12 1.90(3)
O36 P13 1.46(3)
O36 W20 2.08(3)
O37 W20 1.88(3)
O37 W23 1.92(3)
O38 W33 1.78(3)
O38 W39 2.01(3)
O39 W23 1.91(3)
O39 W33 1.93(3)
O40 W15 1.87(3)
O40 W4 1.91(3)
O41 P14 1.55(3)
O41 W13 2.03(3)
O42 P13 1.54(3)
O42 W12 1.99(2)
O46 W27 1.83(3)
O46 W46 1.97(3)
O71 P14 1.45(3)
O71 Co2 2.15(3)
O72 W57 1.75(3)
O73 W32 1.63(3)
O74 W27 1.75(4)
O75 W19 1.70(2)
O76 W6 1.70(3)
O77 W50 1.69(3)
O78 W15 1.70(3)
O79 W29 1.69(3)
O80 W29 1.89(3)
O80 W15 1.93(3)
O81 W29 1.88(3)
O81 W33 1.90(3)
O82 W52 1.92(3)
O82 W61 1.95(3)
O83 W52 1.87(3)
O83 W6 1.95(3)
O84 W12 1.73(3)
O85 W13 1.72(3)
O86 W12 1.91(3)
O86 W13 1.94(3)
O87 W10 1.88(3)
O87 W19 1.95(3)
O88 W4 1.87(3)
O88 W3 1.90(3)
O89 W39 1.74(3)
O90 W39 1.91(3)
O90 W20 1.92(3)
O91 W20 1.75(3)
O92 W23 1.73(3)
O93 W10 1.74(3)
O94 W4 1.64(2)
O95 P2 1.57(2)
O95 W13 2.22(2)
O95 W12 2.26(2)
O96 P1 1.59(3)
O96 W61 2.32(3)
O96 W41 2.38(3)
O96 W52 2.42(3)
O97 W41 1.90(3)
O97 W52 1.93(3)
O98 W41 1.68(3)
O99 W52 1.73(3)
O100 W15 1.91(3)
O100 W41 1.94(3)
O101 W61 1.90(3)
O101 W41 1.91(3)
O102 P1 1.45(3)
O102 W15 2.37(2)
O102 W29 2.41(2)
O103 P1 1.55(3)
O103 W33 2.36(3)
O103 W23 2.37(3)
O104 P1 1.54(3)
O104 W6 2.36(2)
O104 W50 2.38(2)
O105 P2 1.57(3)
O105 W20 2.30(3)
O105 W39 2.35(3)
O106 P2 1.49(2)
O106 W4 2.39(2)
O106 W3 2.42(2)
O107 P2 1.57(3)
O107 W19 2.32(3)
O107 W10 2.35(3)
O108 W3 1.68(2)
O109 W3 1.85(3)
O109 W39 1.95(3)
O110 W50 1.86(3)
O110 W10 1.93(3)
O111 P14 1.54(3)
O111 W19 2.00(3)
O112 W6 1.86(2)
O112 W23 1.93(2)
O113 W6 1.89(3)
O113 W50 1.93(3)
O114 W50 1.85(3)
O114 W15 1.92(3)
O115 W42 1.66(3)
O116 W45 1.88(3)
O116 W32 1.93(3)
O117 W45 1.71(4)
O118 W26 1.76(3)
O119 P9 1.59(3)
O119 W26 2.04(3)
O120 P79 1.56(3)
O120 W48 2.01(3)
O121 W18 1.77(4)
O122 W49 1.71(4)
O124 P3 1.60(3)
O124 W45 2.23(3)
O124 W27 2.38(3)
O125 P3 1.47(3)
O125 W18 2.33(3)
O125 W32 2.44(3)
O126 P4 1.45(3)
O126 W53 2.37(3)
O126 W63 2.41(3)
O127 P4 1.52(4)
O127 W42 2.35(4)
O127 W57 2.36(3)
O128 W42 1.82(3)
O128 W57 1.98(3)
O192 W33 1.73(4)
O193 W33 1.88(3)
O193 W61 1.94(3)
O194 W61 1.80(3)
O195 W63 1.78(4)
O196 W64 1.76(4)
O197 W26 1.90(3)
O197 W48 1.95(3)
O198 W48 1.76(3)
O199 W65 1.85(4)
O199 W64 1.96(4)
O201 P4 1.50(4)
O201 W49 2.39(4)
O201 W56 2.41(4)
O202 W53 1.60(4)
O204 W66 1.87(4)
O204 W65 1.92(4)
O205 W63 1.90(4)
O205 W64 1.93(4)
O206 W53 1.81(3)
O206 W66 2.02(3)
O207 W32 1.88(3)
O207 W18 1.93(3)
O234 W56 1.90(4)
O234 W49 1.94(4)
O237 W65 1.83(4)
O237 W42 1.96(4)
O238 W45 1.82(3)
O238 W63 1.97(3)
O239 W26 1.80(3)
O239 W45 2.03(2)
O240 Co2 2.17(3)
O241 P4 1.56(3)
O241 W66 2.38(3)
O241 W64 2.39(3)
O241 W65 2.42(3)
O248 W53 1.803(15)
O248 W56 1.947(16)
O253 C30 1.34(6)
O254 C30 1.23(6)
O255 C29 1.28(5)
O256 C29 1.23(5)
O258 W63 1.72(4)
O258 W53 2.01(4)
O261 C37 1.48(6)
O262 C37 1.04(2)
O263 W66 1.74(4)
O301 W65 1.56(4)
O501 W49 1.82(3)
O501 W42 1.95(3)
O502 W56 1.89(3)
O502 W46 1.90(3)
O506 C101 1.37(6)
O509 C101 1.19(6)
O514 P3 1.49(4)
O514 W46 2.41(3)
O514 W11 2.40(3)
C1 C14 1.39(6)
C1 C34 1.44(6)
C1 P9 1.87(5)
C3 C40 1.39(6)
C3 C41 1.46(6)
C3 P13 1.85(4)
C4 C27 1.30(7)
C4 C5 1.46(7)
C4 P79 1.78(6)
C5 C11 1.49(6)
C5 H5 0.9500
C11 C12 1.43(6)
C11 H11 0.9500
C12 C13 1.37(6)
C12 C30 1.42(6)
C13 C27 1.44(6)
C13 H13 0.9500
C14 C15 1.24(5)
C14 H14 0.9500
C15 C43 1.50(6)
C15 H15 0.9500
C16 C18 1.36(6)
C16 C17 1.39(6)
C16 P14 1.77(5)
C17 C33 1.47(6)
C17 H17 0.9500
C18 C32 1.50(6)
C18 H18 0.9500
C27 H27 0.9500
C29 C43 1.42(5)
C32 C100 1.41(6)
C32 H32 0.9500
C33 C100 1.42(2)
C33 H33 0.9500
C34 C35 1.43(6)
C34 H34 0.9500
C35 C43 1.29(6)
C35 H35 0.9500
C37 C38 1.24(2)
C38 C39 1.47(6)
C38 C42 1.50(6)
C39 C40 1.45(7)
C39 H39 0.9500
C40 H40 0.9500
C41 C42 1.28(6)
C41 H41 0.9500
C42 H42 0.9500
C100 C101 1.29(7)
W27 O1AA 1.97(3)
W45 O1AA 1.83(3)
W46 O0AA 1.702(18)
W56 O2AA 1.697(19)

loop_
_geom_torsion_atom_site_label_1
_geom_torsion_atom_site_label_2
_geom_torsion_atom_site_label_3
_geom_torsion_atom_site_label_4
_geom_torsion
C27 C4 C5 C11 -5(8)
P79 C4 C5 C11 -177(3)
C4 C5 C11 C12 3(6)
C5 C11 C12 C13 -3(6)
C5 C11 C12 C30 -177(4)
C30 C12 C13 C27 179(4)
C11 C12 C13 C27 5(6)
C34 C1 C14 C15 6(6)
P9 C1 C14 C15 173(3)
C1 C14 C15 C43 5(6)
C18 C16 C17 C33 -9(7)
P14 C16 C17 C33 180(3)
C17 C16 C18 C32 9(7)
P14 C16 C18 C32 180(3)
C5 C4 C27 C13 6(7)
P79 C4 C27 C13 178(3)
C12 C13 C27 C4 -6(7)
C13 C12 C30 O254 4(7)
C11 C12 C30 O254 179(4)
C13 C12 C30 O253 179(4)
C11 C12 C30 O253 -7(6)
C16 C18 C32 C100 -11(7)
C16 C17 C33 C100 10(6)
C14 C1 C34 C35 -5(6)
P9 C1 C34 C35 -173(3)
C1 C34 C35 C43 -7(6)
O262 C37 C38 C39 179(7)
O261 C37 C38 C39 -4(10)
O262 C37 C38 C42 -10(12)
O261 C37 C38 C42 168(4)
C37 C38 C39 C40 173(7)
C42 C38 C39 C40 2(7)
C41 C3 C40 C39 10(8)
P13 C3 C40 C39 175(4)
C38 C39 C40 C3 -3(8)
C40 C3 C41 C42 -16(7)
P13 C3 C41 C42 -180(4)
C3 C41 C42 C38 15(8)
C37 C38 C42 C41 178(6)
C39 C38 C42 C41 -9(8)
C34 C35 C43 C29 176(4)
C34 C35 C43 C15 17(6)
O256 C29 C43 C35 20(6)
O255 C29 C43 C35 -169(4)
O256 C29 C43 C15 179(4)
O255 C29 C43 C15 -11(5)
C14 C15 C43 C35 -17(6)
C14 C15 C43 C29 -176(4)
C18 C32 C100 C101 -173(5)
C18 C32 C100 C33 13(7)
C17 C33 C100 C101 173(5)
C17 C33 C100 C32 -12(6)
C32 C100 C101 O509 -167(5)
C33 C100 C101 O509 8(8)
C32 C100 C101 O506 -5(9)
C33 C100 C101 O506 170(5)
W39 O109 W3 O108 -127(4)
W39 O109 W3 O25 131(4)
W39 O109 W3 O88 39(6)
W39 O109 W3 O27 -28(4)
W39 O109 W3 O106 50(4)
W29 O25 W3 O108 -89(5)
W29 O25 W3 O109 10(5)
W29 O25 W3 O88 168(5)
W29 O25 W3 O27 93(6)
W29 O25 W3 O106 95(5)
W10 O29 W4 O94 123(4)
W10 O29 W4 O88 -42(6)
W10 O29 W4 O40 -135(4)
W10 O29 W4 O28 26(4)
W10 O29 W4 O106 -53(4)
W3 O88 W4 O94 174.8(16)
W3 O88 W4 O29 -20(4)
W3 O88 W4 O40 73.2(18)
W3 O88 W4 O28 -87.6(18)
W3 O88 W4 O106 -8.3(14)
W23 O112 W6 O76 -128(3)
W23 O112 W6 O113 60(5)
W23 O112 W6 O32 133(3)
W23 O112 W6 O83 -29(3)
W23 O112 W6 O104 53(3)
W50 O113 W6 O76 -179.5(17)
W50 O113 W6 O112 -8(4)
W50 O113 W6 O32 -80.7(18)
W50 O113 W6 O83 80.4(18)
W50 O113 W6 O104 -0.3(15)
W13 O34 W10 O93 129(3)
W13 O34 W10 O87 -132(3)
W13 O34 W10 O29 26(3)
W13 O34 W10 O110 -41(6)
W13 O34 W10 O107 -59(3)
W19 O87 W10 O93 -177.9(18)
W19 O87 W10 O34 81.2(18)
W19 O87 W10 O29 -3(4)
W19 O87 W10 O110 -80.4(17)
W19 O87 W10 O107 3.0(15)
W18 O17 W11 O20 -161(5)
W18 O17 W11 O5 101(5)
W18 O17 W11 O16 -1(8)
W18 O17 W11 O15 -67(5)
W18 O17 W11 O514 15(5)
W49 O5 W11 O20 -110(8)
W49 O5 W11 O17 -12(8)
W49 O5 W11 O16 148(8)
W49 O5 W11 O15 78(11)
W49 O5 W11 O514 72(8)
W3 O27 W12 O84 -116(4)
W3 O27 W12 O35 -13(4)
W3 O27 W12 O86 145(4)
W3 O27 W12 O42 49(6)
W3 O27 W12 O95 74(4)
W4 O28 W13 O85 122(4)
W4 O28 W13 O34 22(4)
W4 O28 W13 O86 -137(4)
W4 O28 W13 O41 -38(6)
W4 O28 W13 O95 -66(4)
W4 O40 W15 O78 -93(5)
W4 O40 W15 O100 86(7)
W4 O40 W15 O114 9(5)
W4 O40 W15 O80 166(5)
W4 O40 W15 O102 92(5)
W42 O10 W18 O121 89(5)
W42 O10 W18 O207 -171(5)
W42 O10 W18 O17 -14(5)
W42 O10 W18 O19 -109(6)
W42 O10 W18 O125 -95(5)
W6 O32 W19 O75 93(8)
W6 O32 W19 O33 -8(8)
W6 O32 W19 O87 -166(7)
W6 O32 W19 O111 -87(9)
W6 O32 W19 O107 -93(7)
W23 O37 W20 O91 -99(5)
W23 O37 W20 O33 2(5)
W23 O37 W20 O90 162(5)
W23 O37 W20 O36 94(7)
W23 O37 W20 O105 88(5)
W19 O33 W20 O91 -161(4)
W19 O33 W20 O37 99(4)
W19 O33 W20 O90 2(7)
W19 O33 W20 O36 -67(4)
W19 O33 W20 O105 16(4)
W45 O239 W26 O118 129(3)
W45 O239 W26 O11 24(3)
W45 O239 W26 O197 -133(3)
W45 O239 W26 O119 -43(6)
W45 O239 W26 O12 -63(3)
W32 O11 W26 O118 -121(4)
W32 O11 W26 O239 -19(4)
W32 O11 W26 O197 87(5)
W32 O11 W26 O119 144(4)
W32 O11 W26 O12 65(4)
W48 O197 W26 O118 172.3(17)
W48 O197 W26 O239 69.6(18)
W48 O197 W26 O11 -34(4)
W48 O197 W26 O119 -92.1(17)
W48 O197 W26 O12 -11.0(14)
W46 O46 W27 O74 -131(4)
W46 O46 W27 O2 129(4)
W46 O46 W27 O1AA 31(6)
W46 O46 W27 O13 -36(4)
W46 O46 W27 O124 45(3)
W53 O2 W27 O74 -114(9)
W53 O2 W27 O46 -14(9)
W53 O2 W27 O1AA 145(9)
W53 O2 W27 O13 64(12)
W53 O2 W27 O124 76(9)
W33 O81 W29 O79 128(3)
W33 O81 W29 O80 -43(6)
W33 O81 W29 O25 -131(4)
W33 O81 W29 O26 33(3)
W33 O81 W29 O102 -50(3)
W15 O80 W29 O79 175.4(19)
W15 O80 W29 O81 -14(5)
W15 O80 W29 O25 74(2)
W15 O80 W29 O26 -89(2)
W15 O80 W29 O102 -6.6(16)
W18 O207 W32 O73 -177.9(17)
W18 O207 W32 O116 1(4)
W18 O207 W32 O11 80.6(17)
W18 O207 W32 O6 -78.7(18)
W18 O207 W32 O125 4.6(14)
W39 O38 W33 O192 -109(6)
W39 O38 W33 O193 72(8)
W39 O38 W33 O81 -5(6)
W39 O38 W33 O39 153(6)
W39 O38 W33 O103 79(6)
W61 O193 W33 O192 124(3)
W61 O193 W33 O38 -57(6)
W61 O193 W33 O81 20(3)
W61 O193 W33 O39 -138(3)
W61 O193 W33 O103 -64(3)
W29 O81 W33 O192 -125(4)
W29 O81 W33 O38 135(4)
W29 O81 W33 O193 -30(3)
W29 O81 W33 O39 44(6)
W29 O81 W33 O103 52(3)
W12 O35 W39 O89 -126(3)
W12 O35 W39 O90 132(3)
W12 O35 W39 O109 -26(3)
W12 O35 W39 O38 38(6)
W12 O35 W39 O105 60(3)
W50 O30 W41 O98 126(4)
W50 O30 W41 O97 -135(4)
W50 O30 W41 O101 -57(5)
W50 O30 W41 O100 24(3)
W50 O30 W41 O96 -60(3)
W57 O128 W42 O115 -178.8(17)
W57 O128 W42 O501 3(4)
W57 O128 W42 O237 84.5(19)
W57 O128 W42 O10 -77.8(17)
W57 O128 W42 O127 3.4(15)
W63 O238 W45 O117 98(6)
W63 O238 W45 O1AA -160(5)
W63 O238 W45 O116 -1(5)
W63 O238 W45 O239 -84(7)
W63 O238 W45 O124 -86(5)
W32 O116 W45 O117 124(3)
W32 O116 W45 O238 -134(3)
W32 O116 W45 O1AA -40(5)
W32 O116 W45 O239 29(3)
W32 O116 W45 O124 -52(3)
W11 O16 W46 O0AA -179.2(19)
W11 O16 W46 O14 -79.6(18)
W11 O16 W46 O502 77.5(18)
W11 O16 W46 O46 3(5)
W11 O16 W46 O514 -2.5(16)
W48 O14 W46 O0AA -127(3)
W48 O14 W46 O16 134(3)
W48 O14 W46 O502 43(6)
W48 O14 W46 O46 -27(3)
W48 O14 W46 O514 57(3)
W27 O13 W48 O198 -123(3)
W27 O13 W48 O14 -20(3)
W27 O13 W48 O197 137(3)
W27 O13 W48 O120 48(6)
W27 O13 W48 O12 67(3)
W42 O501 W49 O122 125(4)
W42 O501 W49 O5 -140(4)
W42 O501 W49 O234 -60(6)
W42 O501 W49 O4 29(4)
W42 O501 W49 O201 -55(4)
W15 O114 W50 O77 132(4)
W15 O114 W50 O110 -130(4)
W15 O114 W50 O113 -41(6)
W15 O114 W50 O30 35(4)
W15 O114 W50 O104 -47(4)
W10 O110 W50 O77 102(6)
W10 O110 W50 O114 1(6)
W10 O110 W50 O113 -157(6)
W10 O110 W50 O30 -74(8)
W10 O110 W50 O104 -84(6)
W23 O31 W52 O99 129(4)
W23 O31 W52 O83 26(4)
W23 O31 W52 O82 -131(4)
W23 O31 W52 O97 -44(6)
W23 O31 W52 O96 -58(4)
W6 O83 W52 O99 -122(3)
W6 O83 W52 O31 -23(3)
W6 O83 W52 O82 50(5)
W6 O83 W52 O97 135(4)
W6 O83 W52 O96 61(3)
W56 O248 W53 O202 136(7)
W56 O248 W53 O206 40(7)
W56 O248 W53 O2 -126(7)
W56 O248 W53 O258 -32(10)
W56 O248 W53 O126 -43(7)
W66 O206 W53 O202 -131(4)
W66 O206 W53 O248 -26(4)
W66 O206 W53 O2 35(8)
W66 O206 W53 O258 127(4)
W66 O206 W53 O126 57(4)
W46 O502 W56 O2AA -67(7)
W46 O502 W56 O234 -164(7)
W46 O502 W56 O248 40(7)
W46 O502 W56 O3 112(7)
W46 O502 W56 O201 122(7)
W63 O7 W57 O72 120(4)
W63 O7 W57 O6 -141(4)
W63 O7 W57 O8 24(4)
W63 O7 W57 O128 -53(6)
W63 O7 W57 O127 -57(4)
W32 O6 W57 O72 100(6)
W32 O6 W57 O7 -6(6)
W32 O6 W57 O8 -77(8)
W32 O6 W57 O128 -160(6)
W32 O6 W57 O127 -89(6)
W29 O26 W61 O194 136(4)
W29 O26 W61 O101 -120(4)
W29 O26 W61 O193 34(4)
W29 O26 W61 O82 -35(6)
W29 O26 W61 O96 -48(3)
W53 O258 W63 O195 -174(2)
W53 O258 W63 O205 86(3)
W53 O258 W63 O7 11(6)
W53 O258 W63 O238 -78(3)
W53 O258 W63 O126 4(2)
W64 O205 W63 O258 -133(4)
W64 O205 W63 O195 126(4)
W64 O205 W63 O7 23(4)
W64 O205 W63 O238 -56(7)
W64 O205 W63 O126 -59(4)
W66 O9 W64 O196 167(3)
W66 O9 W64 O8 -12(6)
W66 O9 W64 O205 -87(3)
W66 O9 W64 O199 69(3)
W66 O9 W64 O241 -3(2)
W57 O8 W64 O196 135(5)
W57 O8 W64 O9 -46(8)
W57 O8 W64 O205 30(5)
W57 O8 W64 O199 -127(5)
W57 O8 W64 O241 -55(5)
W42 O237 W65 O301 -139(5)
W42 O237 W65 O199 117(5)
W42 O237 W65 O4 -43(5)
W42 O237 W65 O204 29(8)
W42 O237 W65 O241 44(5)
W64 O199 W65 O301 170(2)
W64 O199 W65 O237 -88(3)
W64 O199 W65 O4 -18(6)
W64 O199 W65 O204 68(2)
W64 O199 W65 O241 -3(2)
W49 O4 W65 O301 141(4)
W49 O4 W65 O237 41(4)
W49 O4 W65 O199 -31(7)
W49 O4 W65 O204 -117(4)
W49 O4 W65 O241 -45(4)
W56 O3 W66 O263 -118(4)
W56 O3 W66 O204 138(4)
W56 O3 W66 O9 60(6)
W56 O3 W66 O206 -19(4)
W56 O3 W66 O241 65(4)
W65 O204 W66 O263 170(2)
W65 O204 W66 O3 -85(2)
W65 O204 W66 O9 67(2)
W65 O204 W66 O206 -8(5)
W65 O204 W66 O241 -2.7(19)
O117 W45 O1AA W27 177.3(17)
O238 W45 O1AA W27 75.8(18)
O116 W45 O1AA W27 -19(4)
O239 W45 O1AA W27 -87.9(17)
O124 W45 O1AA W27 -7.1(14)
W15 O102 P1 O104 53(2)
W29 O102 P1 O104 -176.2(16)
W15 O102 P1 O103 176.8(17)
W29 O102 P1 O103 -52(2)
W15 O102 P1 O96 -66(2)
W29 O102 P1 O96 65(2)
W6 O104 P1 O102 -177.7(16)
W50 O104 P1 O102 -51(2)
W6 O104 P1 O103 56(2)
W50 O104 P1 O103 -177.6(18)
W6 O104 P1 O96 -60(2)
W50 O104 P1 O96 66(2)
W33 O103 P1 O102 54(2)
W23 O103 P1 O102 178.7(16)
W33 O103 P1 O104 179.7(18)
W23 O103 P1 O104 -55(2)
W33 O103 P1 O96 -63(2)
W23 O103 P1 O96 62(2)
W61 O96 P1 O102 -60(2)
W41 O96 P1 O102 62(2)
W52 O96 P1 O102 176.8(16)
W61 O96 P1 O104 178.6(15)
W41 O96 P1 O104 -59.6(19)
W52 O96 P1 O104 56(2)
W61 O96 P1 O103 61(2)
W41 O96 P1 O103 -177.0(15)
W52 O96 P1 O103 -62(2)
W4 O106 P2 O95 58(2)
W3 O106 P2 O95 -63.5(19)
W4 O106 P2 O105 178.5(16)
W3 O106 P2 O105 57(2)
W4 O106 P2 O107 -57(2)
W3 O106 P2 O107 -178.5(15)
W13 O95 P2 O106 -64.2(19)
W12 O95 P2 O106 69.1(18)
W13 O95 P2 O105 175.2(14)
W12 O95 P2 O105 -51.5(18)
W13 O95 P2 O107 51.7(19)
W12 O95 P2 O107 -175.0(14)
W20 O105 P2 O106 171.8(17)
W39 O105 P2 O106 -56(2)
W20 O105 P2 O95 -70(2)
W39 O105 P2 O95 62(2)
W20 O105 P2 O107 50(2)
W39 O105 P2 O107 -178.0(16)
W19 O107 P2 O106 -172.1(17)
W10 O107 P2 O106 53(2)
W19 O107 P2 O95 73(2)
W10 O107 P2 O95 -61(2)
W19 O107 P2 O105 -49(2)
W10 O107 P2 O105 176.8(17)
W18 O125 P3 O514 -50(3)
W32 O125 P3 O514 178.3(17)
W18 O125 P3 O124 -178(2)
W32 O125 P3 O124 50(2)
W18 O125 P3 O12 65(3)
W32 O125 P3 O12 -66(2)
W46 O514 P3 O125 -178(2)
W11 O514 P3 O125 45(3)
W46 O514 P3 O124 -51(3)
W11 O514 P3 O124 172(2)
W46 O514 P3 O12 62(3)
W11 O514 P3 O12 -75(3)
W45 O124 P3 O125 -57(3)
W27 O124 P3 O125 174.7(16)
W45 O124 P3 O514 177(2)
W27 O124 P3 O514 48(2)
W45 O124 P3 O12 64(2)
W27 O124 P3 O12 -65(2)
W48 O12 P3 O125 -171.1(17)
W26 O12 P3 O125 57(2)
W48 O12 P3 O514 -52(2)
W26 O12 P3 O514 175.7(18)
W48 O12 P3 O124 68(2)
W26 O12 P3 O124 -64.7(19)
W53 O126 P4 O201 -54(3)
W63 O126 P4 O201 179.6(18)
W53 O126 P4 O127 178.2(19)
W63 O126 P4 O127 52(3)
W53 O126 P4 O241 60(3)
W63 O126 P4 O241 -66(2)
W49 O201 P4 O126 -179(2)
W56 O201 P4 O126 48(3)
W49 O201 P4 O127 -48(3)
W56 O201 P4 O127 180(2)
W49 O201 P4 O241 63(3)
W56 O201 P4 O241 -70(3)
W42 O127 P4 O126 177(2)
W57 O127 P4 O126 -49(3)
W42 O127 P4 O201 47(3)
W57 O127 P4 O201 -179(2)
W42 O127 P4 O241 -63(3)
W57 O127 P4 O241 72(3)
W66 O241 P4 O126 -57(3)
W64 O241 P4 O126 62(3)
W65 O241 P4 O126 -179(2)
W66 O241 P4 O201 64(3)
W64 O241 P4 O201 -177(2)
W65 O241 P4 O201 -58(3)
W66 O241 P4 O127 177(2)
W64 O241 P4 O127 -64(3)
W65 O241 P4 O127 56(3)
W18 O19 P9 O21 -123(5)
W18 O19 P9 O119 117(5)
W18 O19 P9 C1 -2(6)
Co2 O21 P9 O19 -19(4)
Co2 O21 P9 O119 103(3)
Co2 O21 P9 C1 -141(3)
W26 O119 P9 O19 -53(3)
W26 O119 P9 O21 -180(2)
W26 O119 P9 C1 65(3)
C14 C1 P9 O19 125(4)
C34 C1 P9 O19 -67(4)
C14 C1 P9 O21 -109(4)
C34 C1 P9 O21 59(4)
C14 C1 P9 O119 5(4)
C34 C1 P9 O119 173(3)
W20 O36 P13 O24 115(3)
W20 O36 P13 O42 -120(3)
W20 O36 P13 C3 -3(4)
Co2 O24 P13 O36 110(2)
Co2 O24 P13 O42 -10(3)
Co2 O24 P13 C3 -131(2)
W12 O42 P13 O36 43(3)
W12 O42 P13 O24 167(2)
W12 O42 P13 C3 -73(3)
C40 C3 P13 O36 78(4)
C41 C3 P13 O36 -117(4)
C40 C3 P13 O24 -42(4)
C41 C3 P13 O24 123(4)
C40 C3 P13 O42 -167(4)
C41 C3 P13 O42 -2(4)
Co2 O71 P14 O111 -111(2)
Co2 O71 P14 O41 14(3)
Co2 O71 P14 C16 132(2)
W19 O111 P14 O71 -123(3)
W19 O111 P14 O41 110(3)
W19 O111 P14 C16 -9(4)
W13 O41 P14 O71 -168(2)
W13 O41 P14 O111 -44(3)
W13 O41 P14 C16 75(3)
C18 C16 P14 O71 60(4)
C17 C16 P14 O71 -129(4)
C18 C16 P14 O111 -57(4)
C17 C16 P14 O111 114(4)
C18 C16 P14 O41 -178(4)
C17 C16 P14 O41 -7(4)
Co2 O22 P79 O15 22(4)
Co2 O22 P79 O120 -102(4)
Co2 O22 P79 C4 138(4)
W11 O15 P79 O22 118(4)
W11 O15 P79 O120 -117(4)
W11 O15 P79 C4 3(5)
W48 O120 P79 O22 167(2)
W48 O120 P79 O15 42(3)
W48 O120 P79 C4 -76(3)
C27 C4 P79 O22 -51(5)
C5 C4 P79 O22 121(4)
C27 C4 P79 O15 68(5)
C5 C4 P79 O15 -120(4)
C27 C4 P79 O120 -173(4)
C5 C4 P79 O120 -1(5)
